data_7117861
loop_
_publ_author_name
'Julia Weismann'
'Viktoria H. Gessner'

_publ_section_title
;
 Si-H activation by means of metal ligand cooperation in a methandiide
 derived carbene complex
;
_journal_name_full Chem.Commun.
_journal_page_first 14909
_journal_paper_doi 10.1039/C5cc05201G
_journal_volume 51
_journal_year 2015
_chemical_formula_sum 'C50.5 H49 O2 P Ru S2 Si'
_chemical_formula_weight 912.15
_chemical_name_systematic
;
 ?
;
_space_group_IT_number 2
_symmetry_cell_setting triclinic
_symmetry_space_group_name_Hall '-P 1'
_symmetry_space_group_name_H-M 'P -1'
_atom_sites_solution_hydrogens geom
_atom_sites_solution_primary direct
_atom_sites_solution_secondary difmap
_audit_creation_date 2015-03-24T15:10:04-00:00
_audit_creation_method 'WinGX routine CIF_UPDATE'
_audit_update_record
;
2015-05-05 deposited with the CCDC.
2015-08-20 downloaded from the CCDC.
;
_cell_angle_alpha 97.379(2)
_cell_angle_beta 97.740(2)
_cell_angle_gamma 101.302(2)
_cell_formula_units_Z 2
_cell_length_a 9.3712(7)
_cell_length_b 13.5265(9)
_cell_length_c 17.6717(12)
_cell_measurement_temperature 100(2)
_cell_volume 2148.8(3)
_computing_cell_refinement 'SAINTPLUS 8.18C (Bruker APEX2, 2011)'
_computing_data_collection 'SMART 5.622 (Bruker AXS, 2001)'
_computing_data_reduction 'SAINTPLUS 8.18C (Bruker APEX2, 2011)'
_computing_molecular_graphics 'Ortep-3 V1.08 (Farrugia, 2001)'
_computing_structure_refinement 'SHELXL-97 (Sheldrick, 2008)'
_computing_structure_solution 'SHELXS-97 (Sheldrick, 2008)'
_diffrn_ambient_temperature 100(2)
_diffrn_measured_fraction_theta_full 0.998
_diffrn_measured_fraction_theta_max 0.998
_diffrn_measurement_device_type 'Bruker APEX-CCD'
_diffrn_measurement_method omega-scans
_diffrn_radiation_monochromator graphite
_diffrn_radiation_type MoK\a
_diffrn_radiation_wavelength 0.71073
_diffrn_reflns_av_R_equivalents 0.0359
_diffrn_reflns_av_unetI/netI 0.038
_diffrn_reflns_limit_h_max 11
_diffrn_reflns_limit_h_min -11
_diffrn_reflns_limit_k_max 16
_diffrn_reflns_limit_k_min -16
_diffrn_reflns_limit_l_max 20
_diffrn_reflns_limit_l_min -20
_diffrn_reflns_number 25734
_diffrn_reflns_theta_full 25
_diffrn_reflns_theta_max 25
_diffrn_reflns_theta_min 3.11
_exptl_absorpt_coefficient_mu 0.568
_exptl_absorpt_correction_T_max 0.7671
_exptl_absorpt_correction_T_min 0.7123
_exptl_absorpt_correction_type empirical
_exptl_absorpt_process_details 'Sadabs 2008 (Bruker AXS, 2008)'
_exptl_crystal_density_diffrn 1.41
_exptl_crystal_density_method 'not measured'
_exptl_crystal_description cube
_exptl_crystal_F_000 946
_exptl_crystal_size_max 0.3
_exptl_crystal_size_mid 0.2
_exptl_crystal_size_min 0.2
_refine_diff_density_max 0.569
_refine_diff_density_min -0.524
_refine_diff_density_rms 0.065
_refine_ls_extinction_method none
_refine_ls_goodness_of_fit_ref 1.051
_refine_ls_hydrogen_treatment mixed
_refine_ls_matrix_type full
_refine_ls_number_parameters 558
_refine_ls_number_reflns 7520
_refine_ls_number_restraints 42
_refine_ls_restrained_S_all 1.052
_refine_ls_R_factor_all 0.0369
_refine_ls_R_factor_gt 0.0287
_refine_ls_shift/su_max 0.001
_refine_ls_shift/su_mean 0
_refine_ls_structure_factor_coef Fsqd
_refine_ls_weighting_details 'calc w=1/[\s^2^(Fo^2^)+(0.0495P)^2^+0.0000P] where P=(Fo^2^+2Fc^2^)/3'
_refine_ls_weighting_scheme calc
_refine_ls_wR_factor_gt 0.0756
_refine_ls_wR_factor_ref 0.0803
_reflns_number_gt 6510
_reflns_number_total 7520
_reflns_threshold_expression >2sigma(I)
_cod_data_source_file c5cc05201g2_a.cif
_cod_data_source_block sad1
_cod_original_sg_symbol_H-M P-1
_cod_original_formula_sum 'C50.50 H49 O2 P Ru S2 Si'
_cod_database_code 7117861

loop_
_symmetry_equiv_pos_as_xyz
'x, y, z'
'-x, -y, -z'

loop_
_atom_site_label
_atom_site_type_symbol
_atom_site_fract_x
_atom_site_fract_y
_atom_site_fract_z
_atom_site_U_iso_or_equiv
_atom_site_adp_type
_atom_site_occupancy
_atom_site_symmetry_multiplicity
_atom_site_calc_flag
_atom_site_refinement_flags
_atom_site_disorder_assembly
_atom_site_disorder_group
Ru1 Ru 0.717201(19) 0.671224(13) 0.855958(10) 0.00941(7) Uani 1 1 d . . .
S1 S 0.93822(6) 0.60039(4) 0.85701(3) 0.01184(13) Uani 1 1 d . . .
S2 S 0.48965(6) 0.51041(4) 0.70035(3) 0.01389(14) Uani 1 1 d . . .
P1 P 0.78347(6) 0.48241(4) 0.79623(3) 0.01048(14) Uani 1 1 d . . .
Si1 Si 0.84352(7) 0.78818(5) 0.78174(4) 0.01210(15) Uani 1 1 d . . .
O1 O 0.38978(17) 0.47099(12) 0.75007(9) 0.0178(4) Uani 1 1 d . . .
O2 O 0.45428(18) 0.58995(12) 0.65837(10) 0.0193(4) Uani 1 1 d . . .
C1 C 0.6694(2) 0.55674(17) 0.75082(13) 0.0111(5) Uani 1 1 d . . .
H1 H 0.727(3) 0.5813(18) 0.7131(14) 0.016(7) Uiso 1 1 d . . .
C2 C 0.8619(3) 0.40097(17) 0.73098(13) 0.0124(5) Uani 1 1 d . . .
C3 C 0.9852(3) 0.44376(19) 0.70175(14) 0.0187(6) Uani 1 1 d . . .
H3 H 1.0269 0.5148 0.7156 0.022 Uiso 1 1 calc R . .
C4 C 1.0481(3) 0.3836(2) 0.65252(14) 0.0216(6) Uani 1 1 d . . .
H4 H 1.1326 0.4136 0.6326 0.026 Uiso 1 1 calc R . .
C5 C 0.9890(3) 0.2808(2) 0.63227(15) 0.0256(6) Uani 1 1 d . . .
H5 H 1.0328 0.2398 0.5985 0.031 Uiso 1 1 calc R . .
C6 C 0.8658(3) 0.2369(2) 0.66108(17) 0.0334(7) Uani 1 1 d . . .
H6 H 0.825 0.1658 0.6471 0.04 Uiso 1 1 calc R . .
C7 C 0.8019(3) 0.29639(19) 0.71011(15) 0.0224(6) Uani 1 1 d . . .
H7 H 0.717 0.2662 0.7297 0.027 Uiso 1 1 calc R . .
C8 C 0.7014(3) 0.39829(17) 0.85802(13) 0.0120(5) Uani 1 1 d . . .
C9 C 0.7871(3) 0.39243(18) 0.92706(14) 0.0157(5) Uani 1 1 d . . .
H9 H 0.8804 0.4379 0.9434 0.019 Uiso 1 1 calc R . .
C10 C 0.7373(3) 0.32052(19) 0.97242(14) 0.0193(6) Uani 1 1 d . . .
H10 H 0.7968 0.3169 1.0195 0.023 Uiso 1 1 calc R . .
C11 C 0.6012(3) 0.25400(18) 0.94918(14) 0.0171(5) Uani 1 1 d . . .
H11 H 0.5676 0.2043 0.9799 0.021 Uiso 1 1 calc R . .
C12 C 0.5147(3) 0.26054(18) 0.88089(15) 0.0186(6) Uani 1 1 d . . .
H12 H 0.4208 0.2156 0.8652 0.022 Uiso 1 1 calc R . .
C13 C 0.5632(3) 0.33169(18) 0.83514(14) 0.0169(5) Uani 1 1 d . . .
H13 H 0.5029 0.3354 0.7883 0.02 Uiso 1 1 calc R . .
C14 C 0.4948(3) 0.40483(19) 0.63005(14) 0.0168(5) Uani 1 1 d . . .
C15 C 0.4075(3) 0.30956(19) 0.63151(15) 0.0221(6) Uani 1 1 d . . .
H15 H 0.3475 0.3005 0.6704 0.026 Uiso 1 1 calc R . .
C16 C 0.4086(3) 0.2281(2) 0.57574(16) 0.0308(7) Uani 1 1 d . . .
H16 H 0.3489 0.1628 0.5762 0.037 Uiso 1 1 calc R . .
C17 C 0.4963(3) 0.2416(2) 0.51953(16) 0.0339(7) Uani 1 1 d . . .
H17 H 0.4977 0.1852 0.4818 0.041 Uiso 1 1 calc R . .
C18 C 0.5822(3) 0.3367(2) 0.51754(16) 0.0317(7) Uani 1 1 d . . .
H18 H 0.6416 0.3455 0.4783 0.038 Uiso 1 1 calc R . .
C19 C 0.5814(3) 0.4189(2) 0.57277(14) 0.0244(6) Uani 1 1 d . . .
H19 H 0.6397 0.4845 0.5715 0.029 Uiso 1 1 calc R . .
C20 C 0.3626(3) 0.7117(2) 0.81780(15) 0.0209(6) Uani 1 1 d . . .
H20A H 0.2913 0.7351 0.8476 0.031 Uiso 1 1 calc R . .
H20B H 0.318 0.644 0.7876 0.031 Uiso 1 1 calc R . .
H20C H 0.3907 0.7599 0.7827 0.031 Uiso 1 1 calc R . .
C21 C 0.4967(3) 0.70548(19) 0.87183(14) 0.0153(5) Uani 1 1 d . . .
C22 C 0.5083(2) 0.61394(18) 0.90262(13) 0.0140(5) Uani 1 1 d . . .
H22 H 0.4416 0.5482 0.8758 0.017 Uiso 1 1 calc R . .
C23 C 0.6246(2) 0.61030(18) 0.95951(13) 0.0131(5) Uani 1 1 d . . .
H23 H 0.6393 0.5422 0.9712 0.016 Uiso 1 1 calc R . .
C24 C 0.7407(2) 0.69816(17) 0.98781(13) 0.0125(5) Uani 1 1 d . . .
C25 C 0.7302(3) 0.79004(18) 0.95860(13) 0.0135(5) Uani 1 1 d . . .
H25 H 0.8166 0.8494 0.9715 0.016 Uiso 1 1 calc R . .
C26 C 0.6105(3) 0.79256(18) 0.90095(13) 0.0147(5) Uani 1 1 d . . .
H26 H 0.6145 0.8542 0.8749 0.018 Uiso 1 1 calc R . .
C27 C 0.8693(3) 0.69282(18) 1.04896(13) 0.0161(5) Uani 1 1 d . . .
H27 H 0.9463 0.6705 1.021 0.019 Uiso 1 1 calc R . .
C28 C 0.8261(3) 0.6144(2) 1.10145(15) 0.0234(6) Uani 1 1 d . . .
H28A H 0.7439 0.6303 1.1261 0.035 Uiso 1 1 calc R . .
H28B H 0.9107 0.6166 1.1413 0.035 Uiso 1 1 calc R . .
H28C H 0.7959 0.546 1.0706 0.035 Uiso 1 1 calc R . .
C29 C 0.9408(3) 0.7956(2) 1.09918(15) 0.0287(7) Uani 1 1 d . . .
H29A H 1.0226 0.7874 1.1369 0.043 Uiso 1 1 calc R . .
H29B H 0.8675 0.8209 1.1265 0.043 Uiso 1 1 calc R . .
H29C H 0.9782 0.8446 1.0664 0.043 Uiso 1 1 calc R . .
C30 C 0.7301(3) 0.88431(18) 0.75369(14) 0.0157(5) Uani 1 1 d . . .
C31 C 0.7706(3) 0.98732(19) 0.78782(16) 0.0229(6) Uani 1 1 d . . .
H31 H 0.8609 1.0108 0.8227 0.027 Uiso 1 1 calc R . .
C32 C 0.6827(3) 1.0558(2) 0.77210(18) 0.0293(7) Uani 1 1 d . . .
H32 H 0.712 1.1248 0.7971 0.035 Uiso 1 1 calc R . .
C33 C 0.5536(3) 1.0243(2) 0.72059(17) 0.0311(7) Uani 1 1 d . . .
H33 H 0.4951 1.0719 0.7086 0.037 Uiso 1 1 calc R . .
C34 C 0.5084(3) 0.9228(2) 0.68599(16) 0.0297(7) Uani 1 1 d . . .
H34 H 0.4185 0.9006 0.6506 0.036 Uiso 1 1 calc R . .
C35 C 0.5952(3) 0.8539(2) 0.70332(15) 0.0220(6) Uani 1 1 d . . .
H35 H 0.5621 0.7842 0.6804 0.026 Uiso 1 1 calc R . .
C36 C 1.0276(3) 0.86957(18) 0.83694(14) 0.0156(5) Uani 1 1 d . . .
C37 C 1.0831(3) 0.86384(18) 0.91291(15) 0.0172(5) Uani 1 1 d . . .
H37 H 1.0259 0.8185 0.9397 0.021 Uiso 1 1 calc R . .
C38 C 1.2200(3) 0.92223(19) 0.95144(16) 0.0251(6) Uani 1 1 d . . .
H38 H 1.2532 0.9179 1.0039 0.03 Uiso 1 1 calc R . .
C39 C 1.3059(3) 0.9861(2) 0.91226(18) 0.0279(7) Uani 1 1 d . . .
H39 H 1.3998 1.0252 0.9372 0.034 Uiso 1 1 calc R . .
C40 C 1.2542(3) 0.9928(2) 0.83619(18) 0.0304(7) Uani 1 1 d . . .
H40 H 1.3132 1.0366 0.809 0.036 Uiso 1 1 calc R . .
C41 C 1.1173(3) 0.93625(19) 0.79963(16) 0.0231(6) Uani 1 1 d . . .
H41 H 1.0832 0.9428 0.7478 0.028 Uiso 1 1 calc R . .
C42 C 0.9027(3) 0.73253(17) 0.68869(14) 0.0134(5) Uani 1 1 d . . .
C43 C 1.0460(3) 0.71593(19) 0.69078(14) 0.0188(6) Uani 1 1 d . . .
H43 H 1.113 0.7353 0.7382 0.023 Uiso 1 1 calc R . .
C44 C 1.0939(3) 0.6721(2) 0.62579(15) 0.0228(6) Uani 1 1 d . . .
H44 H 1.1917 0.6614 0.6295 0.027 Uiso 1 1 calc R . .
C45 C 0.9996(3) 0.6442(2) 0.55610(15) 0.0247(6) Uani 1 1 d . . .
H45 H 1.0318 0.6144 0.5116 0.03 Uiso 1 1 calc R . .
C46 C 0.8578(3) 0.6598(2) 0.55156(15) 0.0227(6) Uani 1 1 d . . .
H46 H 0.7924 0.6407 0.5036 0.027 Uiso 1 1 calc R . .
C47 C 0.8096(3) 0.70327(18) 0.61655(14) 0.0174(5) Uani 1 1 d . . .
H47 H 0.7115 0.7134 0.6121 0.021 Uiso 1 1 calc R . .
C1_1 C 0.1104(9) -0.0244(6) 0.4997(4) 0.037(2) Uani 0.5 1 d PU A -1
C2_1 C 0.0666(9) 0.0401(5) 0.4473(4) 0.0232(14) Uani 0.5 1 d PU A -1
H2_1 H 0.1293 0.0645 0.4126 0.028 Uiso 0.5 1 calc PR A -1
C3_1 C -0.0692(9) 0.0665(5) 0.4477(4) 0.036(2) Uani 0.5 1 d PU A -1
H3_1 H -0.0967 0.109 0.412 0.043 Uiso 0.5 1 calc PR A -1
C4_1 C -0.1644(10) 0.0366(6) 0.4949(5) 0.045(2) Uani 0.5 1 d PU A -1
H4_1 H -0.2561 0.0569 0.4926 0.054 Uiso 0.5 1 calc PR A -1
C5_1 C -0.1229(10) -0.0265(6) 0.5479(5) 0.047(2) Uani 0.5 1 d PU A -1
H5_1 H -0.1862 -0.0482 0.5831 0.056 Uiso 0.5 1 calc PR A -1
C6_1 C 0.0121(11) -0.0570(6) 0.5486(5) 0.041(2) Uani 0.5 1 d PU A -1
H6_1 H 0.0372 -0.1012 0.5835 0.05 Uiso 0.5 1 calc PR A -1
C7_1 C 0.2592(9) -0.0532(6) 0.4999(5) 0.063(2) Uani 0.5 1 d PU A -1
H7_1 H 0.3036 -0.029 0.4567 0.095 Uiso 0.5 1 calc PR A -1
H7B_1 H 0.2458 -0.1276 0.4945 0.095 Uiso 0.5 1 calc PR A -1
H7C_1 H 0.3242 -0.0216 0.5488 0.095 Uiso 0.5 1 calc PR A -1

loop_
_atom_site_aniso_label
_atom_site_aniso_U_11
_atom_site_aniso_U_22
_atom_site_aniso_U_33
_atom_site_aniso_U_23
_atom_site_aniso_U_13
_atom_site_aniso_U_12
Ru1 0.00744(11) 0.01082(11) 0.01001(11) 0.00117(8) 0.00117(7) 0.00257(8)
S1 0.0087(3) 0.0121(3) 0.0140(3) 0.0002(2) 0.0005(2) 0.0026(2)
S2 0.0110(3) 0.0151(3) 0.0140(3) -0.0003(3) -0.0016(2) 0.0034(2)
P1 0.0090(3) 0.0111(3) 0.0113(3) 0.0016(2) 0.0014(2) 0.0023(2)
Si1 0.0111(3) 0.0119(3) 0.0137(3) 0.0026(3) 0.0031(3) 0.0025(3)
O1 0.0119(9) 0.0201(9) 0.0189(9) -0.0019(8) 0.0026(7) 0.0007(7)
O2 0.0181(9) 0.0206(10) 0.0194(9) 0.0031(8) -0.0034(7) 0.0089(8)
C1 0.0086(11) 0.0118(12) 0.0125(12) 0.0021(10) 0.0006(10) 0.0019(9)
C2 0.0139(12) 0.0157(13) 0.0090(12) 0.0030(10) 0.0012(10) 0.0062(10)
C3 0.0159(13) 0.0178(13) 0.0193(14) -0.0017(11) 0.0015(11) 0.0002(11)
C4 0.0144(13) 0.0313(16) 0.0183(14) -0.0011(12) 0.0059(11) 0.0045(11)
C5 0.0293(16) 0.0288(16) 0.0221(15) -0.0016(12) 0.0095(12) 0.0147(13)
C6 0.0478(19) 0.0159(14) 0.0384(18) -0.0019(13) 0.0223(15) 0.0049(13)
C7 0.0274(15) 0.0157(13) 0.0256(15) 0.0016(12) 0.0150(12) 0.0019(11)
C8 0.0141(12) 0.0112(12) 0.0127(12) 0.0011(10) 0.0051(10) 0.0061(10)
C9 0.0121(12) 0.0153(13) 0.0193(13) 0.0025(11) 0.0032(10) 0.0020(10)
C10 0.0200(14) 0.0240(14) 0.0171(13) 0.0083(11) 0.0023(11) 0.0096(11)
C11 0.0226(14) 0.0127(13) 0.0197(14) 0.0054(11) 0.0114(11) 0.0054(11)
C12 0.0130(13) 0.0156(13) 0.0247(15) -0.0004(11) 0.0035(11) -0.0009(10)
C13 0.0160(13) 0.0176(13) 0.0163(13) 0.0034(11) 0.0003(10) 0.0030(10)
C14 0.0165(13) 0.0195(13) 0.0121(12) -0.0028(11) -0.0045(10) 0.0064(11)
C15 0.0226(14) 0.0221(14) 0.0188(14) 0.0018(12) -0.0051(11) 0.0051(12)
C16 0.0410(18) 0.0185(15) 0.0266(16) -0.0037(12) -0.0098(14) 0.0066(13)
C17 0.0472(19) 0.0294(17) 0.0211(15) -0.0099(13) -0.0089(14) 0.0173(15)
C18 0.0352(17) 0.0461(19) 0.0162(15) 0.0005(14) 0.0020(13) 0.0188(15)
C19 0.0242(15) 0.0311(16) 0.0167(14) 0.0009(12) -0.0008(12) 0.0078(12)
C20 0.0128(13) 0.0314(15) 0.0205(14) 0.0038(12) 0.0031(11) 0.0094(11)
C21 0.0104(12) 0.0249(14) 0.0125(12) 0.0017(11) 0.0043(10) 0.0077(11)
C22 0.0101(12) 0.0169(13) 0.0138(12) -0.0025(10) 0.0052(10) 0.0010(10)
C23 0.0139(12) 0.0160(13) 0.0114(12) 0.0020(10) 0.0067(10) 0.0047(10)
C24 0.0122(12) 0.0141(12) 0.0117(12) -0.0008(10) 0.0046(10) 0.0041(10)
C25 0.0116(12) 0.0161(13) 0.0139(12) 0.0006(10) 0.0071(10) 0.0034(10)
C26 0.0143(12) 0.0189(13) 0.0152(13) 0.0045(11) 0.0084(10) 0.0091(10)
C27 0.0145(13) 0.0220(14) 0.0123(12) 0.0002(11) 0.0013(10) 0.0076(11)
C28 0.0219(14) 0.0305(15) 0.0183(14) 0.0076(12) -0.0010(11) 0.0077(12)
C29 0.0269(16) 0.0301(16) 0.0212(15) 0.0006(13) -0.0103(12) -0.0003(13)
C30 0.0187(13) 0.0160(13) 0.0167(13) 0.0069(11) 0.0096(11) 0.0068(10)
C31 0.0221(14) 0.0170(14) 0.0322(16) 0.0073(12) 0.0091(12) 0.0053(11)
C32 0.0354(17) 0.0167(14) 0.0426(18) 0.0110(13) 0.0168(15) 0.0105(13)
C33 0.0367(18) 0.0274(16) 0.0451(19) 0.0229(15) 0.0235(15) 0.0227(14)
C34 0.0230(15) 0.0441(19) 0.0270(16) 0.0103(14) 0.0039(12) 0.0167(13)
C35 0.0235(15) 0.0232(14) 0.0223(14) 0.0044(12) 0.0069(12) 0.0096(12)
C36 0.0137(12) 0.0118(12) 0.0204(14) -0.0016(10) 0.0047(10) 0.0018(10)
C37 0.0145(13) 0.0115(12) 0.0253(14) 0.0009(11) 0.0043(11) 0.0027(10)
C38 0.0193(14) 0.0201(14) 0.0318(16) -0.0034(12) -0.0054(12) 0.0059(12)
C39 0.0124(13) 0.0190(14) 0.0472(19) -0.0070(13) 0.0028(13) 0.0004(11)
C40 0.0233(15) 0.0183(14) 0.047(2) -0.0033(14) 0.0192(14) -0.0043(12)
C41 0.0262(15) 0.0178(14) 0.0245(15) 0.0006(12) 0.0098(12) 0.0007(12)
C42 0.0132(12) 0.0119(12) 0.0178(13) 0.0074(10) 0.0056(10) 0.0040(10)
C43 0.0185(13) 0.0231(14) 0.0155(13) 0.0058(11) 0.0019(11) 0.0054(11)
C44 0.0213(14) 0.0313(16) 0.0217(14) 0.0081(12) 0.0092(12) 0.0135(12)
C45 0.0323(16) 0.0301(16) 0.0168(14) 0.0047(12) 0.0111(12) 0.0133(13)
C46 0.0261(15) 0.0278(15) 0.0132(13) 0.0020(12) 0.0006(11) 0.0057(12)
C47 0.0157(13) 0.0203(14) 0.0174(13) 0.0055(11) 0.0025(11) 0.0052(11)
C1_1 0.038(2) 0.036(2) 0.037(2) 0.0043(10) 0.0033(10) 0.0084(11)
C2_1 0.0229(17) 0.0225(16) 0.0240(16) 0.0027(10) 0.0027(10) 0.0058(10)
C3_1 0.036(2) 0.035(2) 0.036(2) 0.0043(10) 0.0045(10) 0.0085(11)
C4_1 0.044(2) 0.044(2) 0.045(2) 0.0035(10) 0.0081(11) 0.0094(11)
C5_1 0.047(2) 0.046(2) 0.047(2) 0.0064(10) 0.0080(11) 0.0088(11)
C6_1 0.041(2) 0.041(2) 0.041(2) 0.0050(10) 0.0068(11) 0.0086(11)
C7_1 0.063(2) 0.062(2) 0.063(2) 0.0097(11) 0.0078(11) 0.0144(11)

loop_
_atom_type_symbol
_atom_type_description
_atom_type_scat_dispersion_real
_atom_type_scat_dispersion_imag
_atom_type_scat_source
C C 0.0033 0.0016 'International Tables Vol C Tables 4.2.6.8 and 6.1.1.4'
H H 0 0 'International Tables Vol C Tables 4.2.6.8 and 6.1.1.4'
O O 0.0106 0.006 'International Tables Vol C Tables 4.2.6.8 and 6.1.1.4'
Si Si 0.0817 0.0704 'International Tables Vol C Tables 4.2.6.8 and 6.1.1.4'
P P 0.1023 0.0942 'International Tables Vol C Tables 4.2.6.8 and 6.1.1.4'
S S 0.1246 0.1234 'International Tables Vol C Tables 4.2.6.8 and 6.1.1.4'
Ru Ru -1.2594 0.8363 'International Tables Vol C Tables 4.2.6.8 and 6.1.1.4'

loop_
_geom_angle_atom_site_label_1
_geom_angle_atom_site_label_2
_geom_angle_atom_site_label_3
_geom_angle
_geom_angle_site_symmetry_1
_geom_angle_site_symmetry_3
C1 Ru1 C26 134.42(9) . .
C1 Ru1 C25 171.24(8) . .
C26 Ru1 C25 37.28(8) . .
C1 Ru1 C21 104.46(8) . .
C26 Ru1 C21 36.96(9) . .
C25 Ru1 C21 66.88(8) . .
C1 Ru1 C22 96.68(9) . .
C26 Ru1 C22 65.75(9) . .
C25 Ru1 C22 77.19(8) . .
C21 Ru1 C22 37.01(8) . .
C1 Ru1 C24 145.79(9) . .
C26 Ru1 C24 66.67(8) . .
C25 Ru1 C24 36.61(8) . .
C21 Ru1 C24 78.97(8) . .
C22 Ru1 C24 65.25(8) . .
C1 Ru1 C23 113.41(9) . .
C26 Ru1 C23 77.19(8) . .
C25 Ru1 C23 65.01(8) . .
C21 Ru1 C23 65.73(8) . .
C22 Ru1 C23 35.50(8) . .
C24 Ru1 C23 36.25(8) . .
C1 Ru1 Si1 86.89(6) . .
C26 Ru1 Si1 88.81(6) . .
C25 Ru1 Si1 94.97(6) . .
C21 Ru1 Si1 110.86(6) . .
C22 Ru1 Si1 147.54(6) . .
C24 Ru1 Si1 124.35(6) . .
C23 Ru1 Si1 159.71(6) . .
C1 Ru1 S1 75.33(6) . .
C26 Ru1 S1 148.86(7) . .
C25 Ru1 S1 113.38(6) . .
C21 Ru1 S1 165.84(6) . .
C22 Ru1 S1 128.87(6) . .
C24 Ru1 S1 93.29(6) . .
C23 Ru1 S1 101.07(6) . .
Si1 Ru1 S1 83.30(2) . .
C1 Ru1 P1 38.83(6) . .
C26 Ru1 P1 165.50(7) . .
C25 Ru1 P1 147.86(6) . .
C21 Ru1 P1 128.76(6) . .
C22 Ru1 P1 100.49(6) . .
C24 Ru1 P1 112.92(6) . .
C23 Ru1 P1 94.25(6) . .
Si1 Ru1 P1 102.22(2) . .
S1 Ru1 P1 43.754(18) . .
P1 S1 Ru1 78.92(3) . .
O1 S2 O2 117.97(10) . .
O1 S2 C1 111.68(11) . .
O2 S2 C1 106.40(11) . .
O1 S2 C14 106.25(11) . .
O2 S2 C14 106.89(11) . .
C1 S2 C14 107.10(11) . .
C1 P1 C8 116.98(11) . .
C1 P1 C2 115.43(11) . .
C8 P1 C2 104.33(10) . .
C1 P1 S1 96.75(8) . .
C8 P1 S1 112.00(8) . .
C2 P1 S1 111.53(8) . .
C1 P1 Ru1 50.32(7) . .
C8 P1 Ru1 101.54(7) . .
C2 P1 Ru1 154.13(8) . .
S1 P1 Ru1 57.32(2) . .
C30 Si1 C36 104.84(11) . .
C30 Si1 C42 106.27(10) . .
C36 Si1 C42 101.08(10) . .
C30 Si1 Ru1 111.50(8) . .
C36 Si1 Ru1 113.57(8) . .
C42 Si1 Ru1 118.27(7) . .
S2 C1 P1 125.73(13) . .
S2 C1 Ru1 121.64(12) . .
P1 C1 Ru1 90.85(10) . .
C3 C2 C7 119.2(2) . .
C3 C2 P1 118.95(18) . .
C7 C2 P1 121.85(18) . .
C4 C3 C2 120.3(2) . .
C5 C4 C3 120.4(2) . .
C4 C5 C6 120.0(2) . .
C7 C6 C5 120.1(3) . .
C6 C7 C2 120.1(2) . .
C9 C8 C13 119.1(2) . .
C9 C8 P1 117.74(18) . .
C13 C8 P1 122.72(18) . .
C8 C9 C10 120.5(2) . .
C11 C10 C9 120.2(2) . .
C12 C11 C10 119.5(2) . .
C13 C12 C11 120.8(2) . .
C12 C13 C8 119.9(2) . .
C19 C14 C15 120.6(2) . .
C19 C14 S2 120.0(2) . .
C15 C14 S2 119.4(2) . .
C16 C15 C14 119.4(3) . .
C17 C16 C15 120.1(3) . .
C16 C17 C18 120.6(3) . .
C19 C18 C17 119.9(3) . .
C18 C19 C14 119.5(3) . .
C26 C21 C22 116.9(2) . .
C26 C21 C20 121.3(2) . .
C22 C21 C20 121.5(2) . .
C26 C21 Ru1 69.70(13) . .
C22 C21 Ru1 71.98(13) . .
C20 C21 Ru1 134.33(17) . .
C23 C22 C21 122.1(2) . .
C23 C22 Ru1 73.94(13) . .
C21 C22 Ru1 71.01(13) . .
C22 C23 C24 120.7(2) . .
C22 C23 Ru1 70.56(13) . .
C24 C23 Ru1 71.11(13) . .
C25 C24 C23 117.9(2) . .
C25 C24 C27 121.7(2) . .
C23 C24 C27 120.3(2) . .
C25 C24 Ru1 69.83(13) . .
C23 C24 Ru1 72.64(13) . .
C27 C24 Ru1 129.85(15) . .
C26 C25 C24 120.6(2) . .
C26 C25 Ru1 70.04(13) . .
C24 C25 Ru1 73.56(13) . .
C21 C26 C25 121.7(2) . .
C21 C26 Ru1 73.34(13) . .
C25 C26 Ru1 72.68(13) . .
C29 C27 C24 113.3(2) . .
C29 C27 C28 108.9(2) . .
C24 C27 C28 112.7(2) . .
C35 C30 C31 116.5(2) . .
C35 C30 Si1 121.59(19) . .
C31 C30 Si1 121.7(2) . .
C32 C31 C30 121.9(3) . .
C33 C32 C31 120.1(3) . .
C32 C33 C34 119.9(3) . .
C33 C34 C35 119.7(3) . .
C34 C35 C30 121.8(3) . .
C37 C36 C41 116.4(2) . .
C37 C36 Si1 123.64(18) . .
C41 C36 Si1 119.90(19) . .
C36 C37 C38 122.6(2) . .
C39 C38 C37 119.2(3) . .
C38 C39 C40 119.6(3) . .
C41 C40 C39 120.4(3) . .
C40 C41 C36 121.8(3) . .
C43 C42 C47 116.0(2) . .
C43 C42 Si1 119.63(18) . .
C47 C42 Si1 124.33(18) . .
C44 C43 C42 122.4(2) . .
C45 C44 C43 120.0(2) . .
C44 C45 C46 119.4(2) . .
C45 C46 C47 120.7(2) . .
C46 C47 C42 121.5(2) . .
C6_1 C1_1 C2_1 117.0(7) . .
C6_1 C1_1 C7_1 123.8(8) . .
C2_1 C1_1 C7_1 119.3(7) . .
C3_1 C2_1 C1_1 118.9(7) . .
C4_1 C3_1 C2_1 124.8(8) . .
C3_1 C4_1 C5_1 117.4(9) . .
C6_1 C5_1 C4_1 119.9(8) . .
C1_1 C6_1 C5_1 122.0(8) . .

loop_
_geom_bond_atom_site_label_1
_geom_bond_atom_site_label_2
_geom_bond_distance
_geom_bond_site_symmetry_2
Ru1 C1 2.194(2) .
Ru1 C26 2.202(2) .
Ru1 C25 2.237(2) .
Ru1 C21 2.249(2) .
Ru1 C22 2.262(2) .
Ru1 C24 2.285(2) .
Ru1 C23 2.305(2) .
Ru1 Si1 2.4168(7) .
Ru1 S1 2.4454(6) .
Ru1 P1 2.8510(6) .
S1 P1 2.0091(8) .
S2 O1 1.4417(17) .
S2 O2 1.4478(17) .
S2 C1 1.750(2) .
S2 C14 1.781(2) .
P1 C1 1.788(2) .
P1 C8 1.811(2) .
P1 C2 1.817(2) .
Si1 C30 1.906(2) .
Si1 C36 1.915(3) .
Si1 C42 1.916(2) .
C2 C3 1.383(3) .
C2 C7 1.397(3) .
C3 C4 1.382(3) .
C4 C5 1.373(4) .
C5 C6 1.383(4) .
C6 C7 1.380(3) .
C8 C9 1.387(3) .
C8 C13 1.400(3) .
C9 C10 1.389(3) .
C10 C11 1.385(4) .
C11 C12 1.383(4) .
C12 C13 1.383(3) .
C14 C19 1.389(4) .
C14 C15 1.390(4) .
C15 C16 1.384(4) .
C16 C17 1.380(4) .
C17 C18 1.386(4) .
C18 C19 1.384(4) .
C20 C21 1.496(3) .
C21 C26 1.412(3) .
C21 C22 1.432(3) .
C22 C23 1.393(3) .
C23 C24 1.428(3) .
C24 C25 1.421(3) .
C24 C27 1.526(3) .
C25 C26 1.419(3) .
C27 C29 1.526(4) .
C27 C28 1.528(3) .
C30 C35 1.400(4) .
C30 C31 1.402(4) .
C31 C32 1.385(4) .
C32 C33 1.369(4) .
C33 C34 1.387(4) .
C34 C35 1.389(4) .
C36 C37 1.390(3) .
C36 C41 1.400(3) .
C37 C38 1.401(3) .
C38 C39 1.381(4) .
C39 C40 1.387(4) .
C40 C41 1.384(4) .
C42 C43 1.401(3) .
C42 C47 1.407(3) .
C43 C44 1.393(3) .
C44 C45 1.378(4) .
C45 C46 1.379(4) .
C46 C47 1.393(3) .
C1_1 C6_1 1.394(11) .
C1_1 C2_1 1.426(10) .
C1_1 C7_1 1.520(11) .
C2_1 C3_1 1.389(10) .
C3_1 C4_1 1.341(11) .
C4_1 C5_1 1.412(12) .
C5_1 C6_1 1.404(12) .
